data_2018903
loop_
_publ_author_name
'Wood, Matthew R.'
'Lalancette, Roger A.'

_publ_section_title
;
 Understanding the microcrystal tests of three related phenethylamines:
 the <i>ortho</i>-metallated (+-)-amphetamine formed with gold(III)
 chloride, and the tetrachloridoaurate(III) salts of (+)-methamphetamine
 and (+-)-ephedrine
;
_journal_coeditor_code FA3298
_journal_issue 4
_journal_name_full 'Acta Crystallographica Section C'
_journal_page_first 388
_journal_page_last 393
_journal_paper_doi 10.1107/S0108270113006379
_journal_volume 69
_journal_year 2013
_chemical_formula_iupac '(C10 H16 N) [Au Cl4]'
_chemical_formula_moiety 'C10 H16 N +, Au Cl4 -'
_chemical_formula_sum 'C10 H16 Au Cl4 N'
_chemical_formula_weight 489.00
_chemical_name_common '(+)-methamphetamine tetrachloaurate(III)'
_chemical_name_systematic
;
<i>D</i>-Methyl(1-phenylpropan-2-yl)azanium tetrachloridoaurate(III)
;
_space_group_IT_number 4
_symmetry_cell_setting monoclinic
_symmetry_space_group_name_Hall 'P 2yb'
_symmetry_space_group_name_H-M 'P 1 21 1'
_atom_sites_solution_hydrogens geom
_atom_sites_solution_primary direct
_atom_sites_solution_secondary difmap
_audit_creation_method SHELXL97
_cell_angle_alpha 90.00
_cell_angle_beta 90.0770(10)
_cell_angle_gamma 90.00
_cell_formula_units_Z 4
_cell_length_a 7.35610(10)
_cell_length_b 14.2394(2)
_cell_length_c 13.9103(2)
_cell_measurement_reflns_used 9917
_cell_measurement_temperature 100(2)
_cell_measurement_theta_max 70.73
_cell_measurement_theta_min 3.10
_cell_volume 1457.05(4)
_computing_cell_refinement 'APEX2 (Bruker, 2006)'
_computing_data_collection 'APEX2 (Bruker, 2006)'
_computing_data_reduction 'SAINT (Bruker, 2005)'
_computing_molecular_graphics 'SHELXTL (Sheldrick, 2008<i>b</i>)'
_computing_publication_material 'SHELXTL (Sheldrick, 2008<i>b</i>)'
_computing_structure_refinement 'SHELXTL (Sheldrick, 2008<i>b</i>)'
_computing_structure_solution 'SHELXTL (Sheldrick, 2008<i>b</i>)'
_diffrn_ambient_temperature 100(2)
_diffrn_measured_fraction_theta_full 0.980
_diffrn_measured_fraction_theta_max 0.927
_diffrn_measurement_device_type 'Bruker SMART CCD APEXII area-detector'
_diffrn_measurement_method '\f and \w'
_diffrn_radiation_monochromator graphite
_diffrn_radiation_source 'fine-focus sealed tube'
_diffrn_radiation_type CuK\a
_diffrn_radiation_wavelength 1.54178
_diffrn_reflns_av_R_equivalents 0.041
_diffrn_reflns_av_sigmaI/netI 0.042
_diffrn_reflns_limit_h_max 8
_diffrn_reflns_limit_h_min -8
_diffrn_reflns_limit_k_max 16
_diffrn_reflns_limit_k_min -16
_diffrn_reflns_limit_l_max 16
_diffrn_reflns_limit_l_min -15
_diffrn_reflns_number 13819
_diffrn_reflns_theta_full 67.50
_diffrn_reflns_theta_max 71.00
_diffrn_reflns_theta_min 4.44
_diffrn_standards_decay_% 0
_diffrn_standards_number 0
_exptl_absorpt_coefficient_mu 25.515
_exptl_absorpt_correction_T_max 0.1888
_exptl_absorpt_correction_T_min 0.0638
_exptl_absorpt_correction_type multi-scan
_exptl_absorpt_process_details '(SADABS; Sheldrick, 2008<i>a</i>)'
_exptl_crystal_colour gold
_exptl_crystal_density_diffrn 2.229
_exptl_crystal_density_method 'not measured'
_exptl_crystal_description parallelepiped
_exptl_crystal_F_000 920
_exptl_crystal_size_max 0.24
_exptl_crystal_size_mid 0.17
_exptl_crystal_size_min 0.10
_refine_diff_density_max 1.35
_refine_diff_density_min -1.50
_refine_ls_abs_structure_details 'Flack (1983), with 2131 Friedel pairs'
_refine_ls_abs_structure_Flack 0.077(15)
_refine_ls_extinction_coef 0.00021(2)
_refine_ls_extinction_expression Fc^*^=kFc[1+0.001xFc^2^\l^3^/sin(2\q)]^-1/4^
_refine_ls_extinction_method 'SHELXTL (Sheldrick, 2008b)'
_refine_ls_goodness_of_fit_ref 1.15
_refine_ls_hydrogen_treatment constr
_refine_ls_matrix_type full
_refine_ls_number_parameters 295
_refine_ls_number_reflns 4846
_refine_ls_number_restraints 1
_refine_ls_restrained_S_all 1.15
_refine_ls_R_factor_all 0.029
_refine_ls_R_factor_gt 0.029
_refine_ls_shift/su_max 0.00
_refine_ls_shift/su_mean 0.00
_refine_ls_structure_factor_coef Fsqd
_refine_ls_weighting_details 'calc w = 1/[\s^2^(Fo^2^)+(0.0084P)^2^+8.1817P] where P=(Fo^2^+2Fc^2^)/3'
_refine_ls_weighting_scheme calc
_refine_ls_wR_factor_gt 0.071
_refine_ls_wR_factor_ref 0.071
_reflns_number_gt 4831
_reflns_number_total 4846
_reflns_threshold_expression I>2\s(I)
_cod_data_source_file fa3298.cif
_cod_data_source_block II
_cod_original_sg_symbol_H-M 'P 21'
_cod_database_code 2018903
_cod_database_fobs_code 2018903

loop_
_symmetry_equiv_pos_as_xyz
'x, y, z'
'-x, y+1/2, -z'

loop_
_atom_site_type_symbol
_atom_site_label
_atom_site_fract_x
_atom_site_fract_y
_atom_site_fract_z
_atom_site_U_iso_or_equiv
_atom_site_adp_type
_atom_site_calc_flag
_atom_site_refinement_flags
_atom_site_occupancy
_atom_site_symmetry_multiplicity
Au Au1 0.15523(4) 0.16892(2) 0.01409(2) 0.01989(11) Uani d . 1 1
Cl Cl1 0.1062(3) 0.01049(17) -0.00062(17) 0.0273(5) Uani d . 1 1
Cl Cl2 0.1138(3) 0.15942(18) 0.17638(12) 0.0284(4) Uani d . 1 1
Cl Cl3 0.1893(4) 0.32667(19) 0.03219(19) 0.0319(5) Uani d . 1 1
Cl Cl4 0.1973(3) 0.18108(17) -0.14766(14) 0.0295(5) Uani d . 1 1
Au Au2 0.83880(4) 0.14929(2) 0.50634(2) 0.01973(11) Uani d . 1 1
Cl Cl5 0.9084(3) 0.13179(17) 0.66462(14) 0.0282(5) Uani d . 1 1
Cl Cl6 0.8617(3) -0.00867(19) 0.48325(19) 0.0286(5) Uani d . 1 1
Cl Cl7 0.7724(3) 0.17100(18) 0.34684(13) 0.0298(5) Uani d . 1 1
Cl Cl8 0.8221(3) 0.30781(18) 0.5297(2) 0.0300(5) Uani d . 1 1
N N1 0.1540(10) -0.0642(5) 0.6705(5) 0.0251(16) Uani d . 1 1
H H1C 0.1085 -0.0145 0.6359 0.030 Uiso d R 1 1
H H1D 0.1739 -0.1128 0.6281 0.030 Uiso d R 1 1
C C1 0.4644(11) -0.0100(7) 0.6330(6) 0.028(2) Uani d . 1 1
H H1A 0.5810 0.0107 0.6617 0.033 Uiso calc R 1 1
H H1B 0.4894 -0.0677 0.5957 0.033 Uiso calc R 1 1
C C2 0.3362(12) -0.0352(7) 0.7141(6) 0.0246(19) Uani d . 1 1
H H2A 0.3168 0.0218 0.7548 0.030 Uiso calc R 1 1
C C3 0.4094(14) -0.1125(7) 0.7767(7) 0.030(2) Uani d . 1 1
H H3A 0.4235 -0.1698 0.7384 0.044 Uiso calc R 1 1
H H3B 0.3247 -0.1243 0.8296 0.044 Uiso calc R 1 1
H H3C 0.5278 -0.0938 0.8028 0.044 Uiso calc R 1 1
C C4 0.4020(12) 0.0647(7) 0.5642(7) 0.027(2) Uani d . 1 1
C C5 0.3966(11) 0.1578(8) 0.5933(6) 0.031(2) Uani d . 1 1
H H5 0.4348 0.1741 0.6564 0.037 Uiso calc R 1 1
C C6 0.3344(13) 0.2291(8) 0.5298(9) 0.033(2) Uani d . 1 1
H H6 0.3292 0.2928 0.5499 0.039 Uiso calc R 1 1
C C7 0.2828(12) 0.2042(7) 0.4399(7) 0.030(2) Uani d . 1 1
H H7 0.2405 0.2518 0.3975 0.035 Uiso calc R 1 1
C C8 0.2886(13) 0.1133(7) 0.4070(7) 0.026(2) Uani d . 1 1
H H8 0.2527 0.0980 0.3432 0.032 Uiso calc R 1 1
C C9 0.3493(12) 0.0443(8) 0.4708(7) 0.028(2) Uani d . 1 1
H H9 0.3547 -0.0190 0.4494 0.034 Uiso calc R 1 1
C C10 0.0133(13) -0.0947(9) 0.7418(7) 0.029(2) Uani d . 1 1
H H10A 0.0379 -0.1594 0.7619 0.043 Uiso calc R 1 1
H H10B -0.1074 -0.0914 0.7120 0.043 Uiso calc R 1 1
H H10C 0.0172 -0.0533 0.7980 0.043 Uiso calc R 1 1
N N1A 0.8383(10) -0.0172(6) 0.1992(6) 0.0317(18) Uani d . 1 1
H H1G 0.8299 0.0276 0.2467 0.038 Uiso d R 1 1
H H1H 0.8791 0.0124 0.1445 0.038 Uiso d R 1 1
C C1A 0.5255(12) 0.0273(7) 0.1505(6) 0.029(2) Uani d . 1 1
H H1E 0.4035 0.0020 0.1352 0.035 Uiso calc R 1 1
H H1F 0.5122 0.0697 0.2065 0.035 Uiso calc R 1 1
C C2A 0.6496(12) -0.0548(6) 0.1794(7) 0.0241(19) Uani d . 1 1
H H2B 0.6563 -0.1001 0.1246 0.029 Uiso calc R 1 1
C C3A 0.5806(13) -0.1055(8) 0.2660(7) 0.031(2) Uani d . 1 1
H H3D 0.5862 -0.0637 0.3220 0.046 Uiso calc R 1 1
H H3E 0.6559 -0.1611 0.2779 0.046 Uiso calc R 1 1
H H3F 0.4544 -0.1249 0.2551 0.046 Uiso calc R 1 1
C C4A 0.5913(12) 0.0846(7) 0.0653(7) 0.026(2) Uani d . 1 1
C C5A 0.6010(13) 0.0448(8) -0.0249(7) 0.031(2) Uani d . 1 1
H H5A 0.5675 -0.0190 -0.0343 0.038 Uiso calc R 1 1
C C6A 0.6597(14) 0.0984(8) -0.1013(9) 0.033(2) Uani d . 1 1
H H6A 0.6656 0.0705 -0.1632 0.040 Uiso calc R 1 1
C C7A 0.7093(13) 0.1895(8) -0.0909(7) 0.033(2) Uani d . 1 1
H H7A 0.7506 0.2243 -0.1448 0.039 Uiso calc R 1 1
C C8A 0.6993(14) 0.2321(8) 0.0002(8) 0.037(3) Uani d . 1 1
H H8A 0.7302 0.2964 0.0088 0.045 Uiso calc R 1 1
C C9A 0.6427(13) 0.1774(8) 0.0772(7) 0.033(2) Uani d . 1 1
H H9A 0.6392 0.2043 0.1396 0.040 Uiso calc R 1 1
C C10A 0.9776(14) -0.0880(9) 0.2292(8) 0.031(2) Uani d . 1 1
H H10F 1.0978 -0.0583 0.2308 0.047 Uiso calc R 1 1
H H11E 0.9787 -0.1400 0.1832 0.047 Uiso calc R 1 1
H H12D 0.9477 -0.1119 0.2933 0.047 Uiso calc R 1 1

loop_
_atom_site_aniso_label
_atom_site_aniso_U_11
_atom_site_aniso_U_22
_atom_site_aniso_U_33
_atom_site_aniso_U_12
_atom_site_aniso_U_13
_atom_site_aniso_U_23
Au1 0.01938(16) 0.0224(2) 0.01785(16) 0.00090(14) -0.00045(11) 0.00078(14)
Cl1 0.0270(10) 0.0229(12) 0.0320(12) -0.0032(10) -0.0005(9) 0.0003(10)
Cl2 0.0312(10) 0.0355(12) 0.0186(8) -0.0013(11) 0.0029(7) -0.0012(11)
Cl3 0.0397(13) 0.0226(13) 0.0333(13) -0.0015(10) 0.0029(11) -0.0019(11)
Cl4 0.0336(11) 0.0373(13) 0.0177(9) 0.0028(10) 0.0016(7) 0.0022(10)
Au2 0.01885(16) 0.0224(2) 0.01797(16) -0.00004(14) 0.00050(10) 0.00034(14)
Cl5 0.0307(10) 0.0347(12) 0.0193(9) -0.0005(9) -0.0051(7) 0.0036(9)
Cl6 0.0255(11) 0.0252(13) 0.0350(13) 0.0032(9) -0.0004(9) -0.0008(11)
Cl7 0.0322(10) 0.0396(13) 0.0177(9) 0.0010(10) -0.0015(7) 0.0013(11)
Cl8 0.0387(13) 0.0205(12) 0.0307(13) -0.0007(10) -0.0024(10) 0.0012(11)
N1 0.024(4) 0.030(4) 0.022(4) -0.002(3) 0.002(3) 0.001(3)
C1 0.018(4) 0.043(6) 0.022(5) 0.000(4) -0.002(3) 0.000(4)
C2 0.025(4) 0.031(5) 0.018(5) -0.006(4) 0.000(4) 0.000(4)
C3 0.037(5) 0.034(6) 0.018(5) 0.002(4) -0.001(4) 0.001(4)
C4 0.012(4) 0.041(6) 0.028(5) -0.003(4) -0.007(4) 0.002(4)
C5 0.032(4) 0.030(6) 0.031(5) 0.005(5) -0.006(3) -0.001(5)
C6 0.025(5) 0.032(6) 0.041(6) 0.009(4) 0.008(4) 0.008(5)
C7 0.022(4) 0.039(6) 0.027(6) -0.002(4) -0.008(4) 0.010(4)
C8 0.025(5) 0.048(6) 0.006(4) -0.010(4) 0.000(3) 0.007(4)
C9 0.028(5) 0.043(6) 0.014(5) -0.005(4) -0.006(4) -0.002(4)
C10 0.031(6) 0.032(6) 0.024(6) -0.004(4) 0.008(4) 0.004(4)
N1A 0.025(4) 0.036(5) 0.033(5) 0.000(3) -0.005(3) 0.006(4)
C1A 0.024(4) 0.043(6) 0.021(5) 0.005(4) -0.004(3) -0.005(4)
C2A 0.025(5) 0.028(5) 0.019(5) -0.002(4) 0.003(4) -0.008(4)
C3A 0.030(5) 0.045(6) 0.018(5) 0.002(4) 0.003(4) -0.003(4)
C4A 0.016(4) 0.038(6) 0.024(5) 0.005(4) 0.000(4) 0.000(4)
C5A 0.026(5) 0.033(6) 0.035(6) 0.009(4) -0.004(4) -0.001(5)
C6A 0.028(5) 0.037(6) 0.034(6) 0.003(4) 0.008(4) 0.009(5)
C7A 0.022(5) 0.048(6) 0.028(5) 0.002(4) 0.013(4) 0.002(5)
C8A 0.027(5) 0.032(6) 0.054(7) -0.010(5) 0.007(5) -0.004(5)
C9A 0.032(5) 0.031(6) 0.036(5) 0.006(5) -0.017(4) -0.008(5)
C10A 0.027(5) 0.036(6) 0.029(6) 0.000(4) -0.008(4) -0.004(5)

loop_
_atom_type_symbol
_atom_type_description
_atom_type_scat_dispersion_real
_atom_type_scat_dispersion_imag
_atom_type_scat_source
C C 0.0181 0.0091 'International Tables Vol C Tables 4.2.6.8 and 6.1.1.4'
H H 0.0000 0.0000 'International Tables Vol C Tables 4.2.6.8 and 6.1.1.4'
N N 0.0311 0.0180 'International Tables Vol C Tables 4.2.6.8 and 6.1.1.4'
Cl Cl 0.3639 0.7018 'International Tables Vol C Tables 4.2.6.8 and 6.1.1.4'
Au Au -4.4197 7.2980 'International Tables Vol C Tables 4.2.6.8 and 6.1.1.4'

loop_
_geom_angle_atom_site_label_1
_geom_angle_atom_site_label_2
_geom_angle_atom_site_label_3
_geom_angle_site_symmetry_3
_geom_angle
Cl3 Au1 Cl4 . 91.09(9)
Cl3 Au1 Cl2 . 87.93(9)
Cl4 Au1 Cl2 . 179.02(10)
Cl3 Au1 Cl1 . 177.03(9)
Cl4 Au1 Cl1 . 90.48(9)
Cl2 Au1 Cl1 . 90.50(9)
Cl5 Au2 Cl6 . 90.67(9)
Cl5 Au2 Cl8 . 88.99(9)
Cl6 Au2 Cl8 . 178.83(9)
Cl5 Au2 Cl7 1 178.39(9)
Cl6 Au2 Cl7 1 90.71(9)
Cl8 Au2 Cl7 1 89.61(9)
C10 N1 C2 . 115.0(7)
C10 N1 H1C . 108.6
C2 N1 H1C . 108.5
C10 N1 H1D . 108.5
C2 N1 H1D . 108.5
H1C N1 H1D . 107.5
C4 C1 C2 . 116.9(8)
C4 C1 H1A . 108.1
C2 C1 H1A . 108.1
C4 C1 H1B . 108.1
C2 C1 H1B . 108.1
H1A C1 H1B . 107.3
C3 C2 C1 . 112.5(8)
C3 C2 N1 . 110.2(8)
C1 C2 N1 . 108.4(7)
C3 C2 H2A . 108.6
C1 C2 H2A . 108.6
N1 C2 H2A . 108.6
C2 C3 H3A . 109.5
C2 C3 H3B . 109.5
H3A C3 H3B . 109.5
C2 C3 H3C . 109.5
H3A C3 H3C . 109.5
H3B C3 H3C . 109.5
C9 C4 C5 . 117.7(9)
C9 C4 C1 . 122.3(9)
C5 C4 C1 . 120.0(8)
C4 C5 C6 . 120.7(9)
C4 C5 H5 . 119.6
C6 C5 H5 . 119.6
C7 C6 C5 . 118.5(10)
C7 C6 H6 . 120.8
C5 C6 H6 . 120.8
C6 C7 C8 . 123.1(9)
C6 C7 H7 . 118.5
C8 C7 H7 . 118.5
C7 C8 C9 . 117.5(9)
C7 C8 H8 . 121.3
C9 C8 H8 . 121.3
C4 C9 C8 . 122.5(10)
C4 C9 H9 . 118.8
C8 C9 H9 . 118.8
N1 C10 H10A . 109.5
N1 C10 H10B . 109.5
H10A C10 H10B . 109.5
N1 C10 H10C . 109.5
H10A C10 H10C . 109.5
H10B C10 H10C . 109.5
C10A N1A C2A . 116.1(8)
C10A N1A H1G . 108.2
C2A N1A H1G . 108.3
C10A N1A H1H . 108.3
C2A N1A H1H . 108.2
H1G N1A H1H . 107.4
C4A C1A C2A . 115.0(8)
C4A C1A H1E . 108.5
C2A C1A H1E . 108.5
C4A C1A H1F . 108.5
C2A C1A H1F . 108.5
H1E C1A H1F . 107.5
C3A C2A N1A . 109.7(8)
C3A C2A C1A . 112.1(8)
N1A C2A C1A . 108.8(7)
C3A C2A H2B . 108.7
N1A C2A H2B . 108.7
C1A C2A H2B . 108.7
C2A C3A H3D . 109.5
C2A C3A H3E . 109.5
H3D C3A H3E . 109.5
C2A C3A H3F . 109.5
H3D C3A H3F . 109.5
H3E C3A H3F . 109.5
C5A C4A C9A . 119.1(10)
C5A C4A C1A . 120.4(9)
C9A C4A C1A . 120.5(9)
C6A C5A C4A . 119.4(11)
C6A C5A H5A . 120.3
C4A C5A H5A . 120.3
C7A C6A C5A . 122.2(12)
C7A C6A H6A . 118.9
C5A C6A H6A . 118.9
C6A C7A C8A . 119.7(11)
C6A C7A H7A . 120.2
C8A C7A H7A . 120.2
C9A C8A C7A . 117.9(10)
C9A C8A H8A . 121.1
C7A C8A H8A . 121.1
C4A C9A C8A . 121.7(10)
C4A C9A H9A . 119.1
C8A C9A H9A . 119.1
N1A C10A H10F . 109.5
N1A C10A H11E . 109.5
H10F C10A H11E . 109.5
N1A C10A H12D . 109.5
H10F C10A H12D . 109.5
H11E C10A H12D . 109.5

loop_
_geom_bond_atom_site_label_1
_geom_bond_atom_site_label_2
_geom_bond_site_symmetry_2
_geom_bond_distance
Au1 Cl3 . 2.274(3)
Au1 Cl4 . 2.2782(19)
Au1 Cl2 . 2.2825(18)
Au1 Cl1 . 2.294(2)
Au2 Cl5 . 2.2736(19)
Au2 Cl6 . 2.278(3)
Au2 Cl8 . 2.284(3)
Au2 Cl7 1 2.2921(18)
N1 C10 . 1.498(12)
N1 C2 . 1.528(11)
N1 H1C . 0.9199
N1 H1D . 0.9200
C1 C4 . 1.502(13)
C1 C2 . 1.514(12)
C1 H1A . 0.9900
C1 H1B . 0.9900
C2 C3 . 1.503(13)
C2 H2A . 1.0000
C3 H3A . 0.9800
C3 H3B . 0.9800
C3 H3C . 0.9800
C4 C9 . 1.386(13)
C4 C5 . 1.387(15)
C5 C6 . 1.421(14)
C5 H5 . 0.9500
C6 C7 . 1.354(15)
C6 H6 . 0.9500
C7 C8 . 1.373(14)
C7 H7 . 0.9500
C8 C9 . 1.397(14)
C8 H8 . 0.9500
C9 H9 . 0.9500
C10 H10A . 0.9800
C10 H10B . 0.9800
C10 H10C . 0.9800
N1A C10A . 1.497(13)
N1A C2A . 1.513(11)
N1A H1G . 0.9200
N1A H1H . 0.9201
C1A C4A . 1.520(13)
C1A C2A . 1.537(13)
C1A H1E . 0.9900
C1A H1F . 0.9900
C2A C3A . 1.494(13)
C2A H2B . 1.0000
C3A H3D . 0.9800
C3A H3E . 0.9800
C3A H3F . 0.9800
C4A C5A . 1.379(14)
C4A C9A . 1.384(15)
C5A C6A . 1.377(15)
C5A H5A . 0.9500
C6A C7A . 1.355(15)
C6A H6A . 0.9500
C7A C8A . 1.407(15)
C7A H7A . 0.9500
C8A C9A . 1.389(15)
C8A H8A . 0.9500
C9A H9A . 0.9500
C10A H10F . 0.9800
C10A H11E . 0.9800
C10A H12D . 0.9800

loop_
_geom_hbond_atom_site_label_D
_geom_hbond_atom_site_label_H
_geom_hbond_atom_site_label_A
_geom_hbond_site_symmetry_A
_geom_hbond_distance_DH
_geom_hbond_distance_HA
_geom_hbond_distance_DA
_geom_hbond_angle_DHA
_geom_hbond_publ_flag
N1 H1C Cl5 1_455 0.92 2.58 3.324(8) 138 yes
N1 H1C Cl6 1_455 0.92 2.79 3.465(8) 131 yes
N1 H1D Cl8 2_646 0.92 2.47 3.334(8) 156 yes
N1A H1G Cl7 1_555 0.92 2.51 3.410(9) 167 yes
N1A H1H Cl1 1_655 0.92 2.62 3.432(9) 147 yes
N1A H1H Cl2 1_655 0.92 2.75 3.244(8) 115 yes

loop_
_geom_torsion_atom_site_label_1
_geom_torsion_atom_site_label_2
_geom_torsion_atom_site_label_3
_geom_torsion_atom_site_label_4
_geom_torsion
C4 C1 C2 C3 178.2(8)
C4 C1 C2 N1 56.1(11)
C10 N1 C2 C3 54.5(11)
C10 N1 C2 C1 178.0(9)
C2 C1 C4 C9 -108.0(11)
C2 C1 C4 C5 72.3(11)
C9 C4 C5 C6 1.6(13)
C1 C4 C5 C6 -178.7(8)
C4 C5 C6 C7 -0.8(14)
C5 C6 C7 C8 -0.4(15)
C6 C7 C8 C9 0.7(15)
C5 C4 C9 C8 -1.3(14)
C1 C4 C9 C8 179.0(9)
C7 C8 C9 C4 0.2(14)
C10A N1A C2A C3A 56.7(10)
C10A N1A C2A C1A 179.6(8)
C4A C1A C2A C3A 177.6(8)
C4A C1A C2A N1A 56.1(10)
C2A C1A C4A C5A 65.8(11)
C2A C1A C4A C9A -114.0(10)
C9A C4A C5A C6A -0.7(14)
C1A C4A C5A C6A 179.5(9)
C4A C5A C6A C7A 0.2(16)
C5A C6A C7A C8A -0.8(16)
C6A C7A C8A C9A 1.7(15)
C5A C4A C9A C8A 1.7(14)
C1A C4A C9A C8A -178.5(9)
C7A C8A C9A C4A -2.2(15)
